data_4131547
loop_
_publ_author_name
'Wilding, Matthew J. T.'
'Iovan, Diana A.'
'Betley, Theodore A.'

_publ_section_title
;
 High-Spin Iron Imido Complexes Competent for C-H Bond Amination.
;
_journal_issue 34
_journal_name_full 'Journal of the American Chemical Society'
_journal_page_first 12043
_journal_page_last 12049
_journal_paper_doi 10.1021/jacs.7b06682
_journal_volume 139
_journal_year 2017
_chemical_formula_moiety 'C76 H65 Fe N3, C7 H8'
_chemical_formula_sum 'C83 H73 Fe N3'
_chemical_formula_weight 1168.29
_space_group_crystal_system triclinic
_space_group_IT_number 2
_space_group_name_Hall '-P 1'
_space_group_name_H-M_alt 'P -1'
_atom_sites_solution_hydrogens geom
_atom_sites_solution_primary direct
_atom_sites_solution_secondary difmap
_audit_creation_date 2015-03-26
_audit_creation_method
;
Olex2 1.2
(compiled 2015.01.26 svn.r3150 for OlexSys, GUI svn.r4998)
;
_cell_angle_alpha 85.219(4)
_cell_angle_beta 68.727(4)
_cell_angle_gamma 66.885(4)
_cell_formula_units_Z 2
_cell_length_a 13.519(3)
_cell_length_b 16.325(3)
_cell_length_c 16.530(3)
_cell_measurement_reflns_used 2843
_cell_measurement_temperature 100(2)
_cell_measurement_theta_max 23.26
_cell_measurement_theta_min 2.50
_cell_volume 3119.2(11)
_computing_cell_refinement 'SAINT 7.46A (Bruker-AXS, 2009)'
_computing_data_collection 'APEX2 v2009.3.0 (Bruker-AXS, 2009)'
_computing_data_reduction 'SAINT 7.46A (Bruker-AXS, 2009)'
_computing_molecular_graphics 'Olex2 (Dolomanov et al., 2009)'
_computing_publication_material 'Olex2 (Dolomanov et al., 2009)'
_computing_structure_refinement 'XLMP (Sheldrick, 2008)'
_computing_structure_solution 'SHELXS-97 (Sheldrick, 2008)'
_diffrn_ambient_temperature 99.97
_diffrn_measured_fraction_theta_full 0.956
_diffrn_measured_fraction_theta_max 0.956
_diffrn_measurement_device_type
;
Bruker C8 goniometer with CCD area detector
;
_diffrn_measurement_method 'phi and omega scans'
_diffrn_radiation_monochromator graphite
_diffrn_radiation_type MoK\a
_diffrn_radiation_wavelength 0.71073
_diffrn_reflns_av_R_equivalents 0.1918
_diffrn_reflns_av_unetI/netI 0.2990
_diffrn_reflns_limit_h_max 15
_diffrn_reflns_limit_h_min -15
_diffrn_reflns_limit_k_max 18
_diffrn_reflns_limit_k_min -19
_diffrn_reflns_limit_l_max 16
_diffrn_reflns_limit_l_min -19
_diffrn_reflns_number 23138
_diffrn_reflns_theta_full 24.50
_diffrn_reflns_theta_max 24.50
_diffrn_reflns_theta_min 1.33
_diffrn_source 'fine-focus sealed tube'
_exptl_absorpt_coefficient_mu 0.292
_exptl_absorpt_correction_T_max 0.7451
_exptl_absorpt_correction_T_min 0.6160
_exptl_absorpt_correction_type multi-scan
_exptl_absorpt_process_details
;
SADABS-2012/1 (Bruker,2012) was used for absorption correction.
wR2(int) was 0.0740 before and 0.0577 after correction.
The Ratio of minimum to maximum transmission is 0.8267.
The \l/2 correction factor is 0.0015.
;
_exptl_crystal_colour purple
_exptl_crystal_density_diffrn 1.244
_exptl_crystal_density_method 'not measured'
_exptl_crystal_description cube
_exptl_crystal_F_000 1236
_exptl_crystal_size_max 0.18
_exptl_crystal_size_mid 0.15
_exptl_crystal_size_min 0.11
_refine_diff_density_max 0.945
_refine_diff_density_min -0.779
_refine_diff_density_rms 0.085
_refine_ls_extinction_method none
_refine_ls_goodness_of_fit_ref 0.945
_refine_ls_hydrogen_treatment constr
_refine_ls_matrix_type full
_refine_ls_number_parameters 764
_refine_ls_number_reflns 9905
_refine_ls_number_restraints 0
_refine_ls_restrained_S_all 0.945
_refine_ls_R_factor_all 0.2304
_refine_ls_R_factor_gt 0.0961
_refine_ls_shift/su_max 0.000
_refine_ls_shift/su_mean 0.000
_refine_ls_structure_factor_coef Fsqd
_refine_ls_weighting_details 'calc w=1/[\s^2^(Fo^2^)+(0.0902P)^2^+0.0000P] where P=(Fo^2^+2Fc^2^)/3'
_refine_ls_weighting_scheme calc
_refine_ls_wR_factor_gt 0.1945
_refine_ls_wR_factor_ref 0.2381
_reflns_number_gt 3857
_reflns_number_total 9905
_reflns_threshold_expression >2sigma(I)
_cod_data_source_file ja7b06682_si_002.cif
_cod_data_source_block mw1_a
_cod_original_cell_volume 3119.4(10)
_cod_database_code 4131547
_olex2_refinement_description
;
1. Fixed Uiso
 At 1.2 times of:
  All C(H) groups, All C(H,H) groups, All N(H) groups
 At 1.5 times of:
  All C(H,H,H) groups
2. Uiso/Uaniso restraints and constraints
Uanis(C028) = Uanis(C029)
Uanis(C025) = Uanis(C02E)
Uanis(Fe01) = Uanis(C008)
Uanis(C00F) = Uanis(C00A)
3.a Ternary CH refined with riding coordinates:
 C028(H028), C02C(H02K), C02E(H02N)
3.b Secondary CH2 refined with riding coordinates:
 C025(H02A,H02B), C026(H02C,H02D), C027(H02E,H02F), C029(H02G,H02H), C02A(H02I,
 H02J), C02D(H02L,H02M)
3.c Aromatic/amide H refined with riding coordinates:
 C005(H005), C00B(H00B), C00D(H00D), C00F(H00F), C00I(H00I), C00K(H00K),
 C00L(H00L), C00T(H00T), C00U(H00U), C00V(H00V), C00W(H00W), C00X(H00X),
 C00Y(H00Y), C00Z(H00Z), N010(H010), C011(H011), C013(H013), C014(H014),
 C015(H015), C017(H017), C019(H019), C01A(H01A), C01D(H01D), C01F(H01F),
 C01G(H01G), C01H(H01H), C01I(H01I), C01J(H01J), C01K(H01K), C01L(H01L),
 C01M(H01M), C01N(H01N), C01O(H01O), C01P(H01P), C01Q(H01Q), C01R(H01R),
 C01S(H01S), C01T(H01T), C01U(H01U), C01Y(H01Z), C01Z(H01), C021(H021),
 C022(H022), C023(H023), C024(H024), C02B(H02O)
3.d Idealised Me refined as rotating group:
 C01V(H01B,H01C,H01E), C01W(H01V,H01W,H01X), C01X(H01Y,H,HA), C02F(H02P,H02Q,
 H02R)
;
_olex2_submission_special_instructions 'No special instructions were received'

loop_
_space_group_symop_id
_space_group_symop_operation_xyz
1 'x, y, z'
2 '-x, -y, -z'

loop_
_atom_site_label
_atom_site_type_symbol
_atom_site_fract_x
_atom_site_fract_y
_atom_site_fract_z
_atom_site_U_iso_or_equiv
_atom_site_adp_type
_atom_site_occupancy
_atom_site_calc_flag
_atom_site_refinement_flags_posn
Fe01 Fe 0.47290(10) 0.29527(7) 0.28888(8) 0.0281(4) Uani 1 d .
N002 N 0.4923(5) 0.1666(4) 0.2792(4) 0.0189(15) Uani 1 d .
N003 N 0.5626(5) 0.2953(4) 0.1604(4) 0.0236(16) Uani 1 d .
C004 C 0.6159(6) 0.1325(5) 0.4074(4) 0.0168(17) Uani 1 d .
C005 C 0.4643(6) 0.1625(4) 0.5552(5) 0.0184(18) Uani 1 d .
H005 H 0.5198 0.1652 0.5762 0.022 Uiso 1 calc R
C006 C 0.6183(6) 0.2197(4) 0.1009(5) 0.0185(18) Uani 1 d .
C007 C 0.4962(6) 0.1461(4) 0.4659(5) 0.0187(18) Uani 1 d .
C008 C 0.5430(7) 0.1158(5) 0.1989(5) 0.0281(4) Uani 1 d .
C009 C 0.7556(7) -0.0532(5) -0.0967(5) 0.025(2) Uani 1 d .
C00A C 0.4256(6) 0.6280(4) 0.2333(5) 0.0189(13) Uani 1 d .
C00B C 0.6822(6) 0.2423(5) 0.0203(5) 0.0199(18) Uani 1 d .
H00B H 0.7270 0.2042 -0.0314 0.024 Uiso 1 calc R
C00C C 0.6590(6) 0.0710(4) 0.0428(4) 0.0186(18) Uani 1 d .
C00D C 0.5400(6) 0.5776(5) 0.2226(5) 0.0218(19) Uani 1 d .
H00D H 0.5798 0.6037 0.2421 0.026 Uiso 1 calc R
C00E C 0.4229(7) 0.5026(5) 0.1653(5) 0.0214(19) Uani 1 d .
C00F C 0.3683(6) 0.5895(4) 0.2031(4) 0.0189(13) Uani 1 d .
H00F H 0.2905 0.6233 0.2086 0.023 Uiso 1 calc R
C00G C 0.6021(6) 0.1406(4) 0.1199(5) 0.0191(18) Uani 1 d .
C00H C 0.5922(6) 0.3606(5) 0.1166(5) 0.0189(18) Uani 1 d .
C00I C 0.4675(6) 0.0362(5) 0.3036(5) 0.0224(19) Uani 1 d .
H00I H 0.4431 -0.0086 0.3338 0.027 Uiso 1 calc R
C00J C 0.5998(6) 0.4900(5) 0.1844(5) 0.0202(18) Uani 1 d .
C00K C 0.2753(6) 0.1707(4) 0.5825(5) 0.0182(18) Uani 1 d .
H00K H 0.2001 0.1787 0.6217 0.022 Uiso 1 calc R
C00L C 0.8178(7) -0.0519(5) -0.0469(5) 0.029(2) Uani 1 d .
H00L H 0.8947 -0.0947 -0.0611 0.035 Uiso 1 calc R
C00M C 0.4150(6) 0.1408(4) 0.4345(4) 0.0183(18) Uani 1 d .
C00N C 0.3587(6) 0.4611(5) 0.1364(5) 0.0221(19) Uani 1 d .
C00O C 0.3553(7) 0.1750(4) 0.6148(5) 0.0221(19) Uani 1 d .
C00P C 0.7237(7) 0.4428(5) 0.1698(5) 0.0226(19) Uani 1 d .
C00Q C 0.5941(6) 0.0735(5) -0.0074(5) 0.0227(19) Uani 1 d .
C00R C 0.3655(6) 0.7212(4) 0.2743(5) 0.0209(19) Uani 1 d .
C00S C 0.4513(6) 0.1175(5) 0.3403(5) 0.0190(18) Uani 1 d .
C00T C 0.3362(6) 0.3942(5) 0.0241(5) 0.027(2) Uani 1 d .
H00T H 0.3610 0.3761 -0.0355 0.033 Uiso 1 calc R
C00U C 0.6681(6) 0.3291(5) 0.0303(5) 0.026(2) Uani 1 d .
H00U H 0.7028 0.3619 -0.0127 0.031 Uiso 1 calc R
C00V C 0.5253(6) 0.0343(5) 0.2161(5) 0.0222(19) Uani 1 d .
H00V H 0.5494 -0.0127 0.1743 0.027 Uiso 1 calc R
C00W C 0.6436(7) 0.0095(5) -0.0756(5) 0.030(2) Uani 1 d .
H00W H 0.5997 0.0085 -0.1090 0.036 Uiso 1 calc R
C00X C 0.6925(7) 0.0525(5) 0.3589(5) 0.027(2) Uani 1 d .
H00X H 0.6674 0.0053 0.3613 0.033 Uiso 1 calc R
C00Y C 0.8032(7) 0.0401(5) 0.3078(5) 0.030(2) Uani 1 d .
H00Y H 0.8539 -0.0152 0.2752 0.036 Uiso 1 calc R
C00Z C 0.3920(7) 0.2174(5) 0.7408(5) 0.028(2) Uani 1 d .
H00Z H 0.4567 0.2274 0.7009 0.034 Uiso 1 calc R
N010 N 0.4120(6) 0.3986(4) 0.3603(4) 0.0335(18) Uani 1 d .
H010 H 0.4449 0.4349 0.3326 0.040 Uiso 1 calc R
C011 C 0.2330(7) 0.1760(5) 0.7713(5) 0.028(2) Uani 1 d .
H011 H 0.1869 0.1568 0.7520 0.034 Uiso 1 calc R
C012 C 0.3257(6) 0.1902(5) 0.7096(5) 0.0213(19) Uani 1 d .
C013 C 0.6554(7) 0.2000(5) 0.4029(5) 0.0253(19) Uani 1 d .
H013 H 0.6055 0.2549 0.4363 0.030 Uiso 1 calc R
C014 C 0.8411(7) 0.1075(5) 0.3036(5) 0.030(2) Uani 1 d .
H014 H 0.9184 0.0986 0.2688 0.036 Uiso 1 calc R
C015 C 0.3321(7) 0.7915(5) 0.2248(5) 0.029(2) Uani 1 d .
H015 H 0.3478 0.7803 0.1650 0.034 Uiso 1 calc R
C016 C 0.5378(7) 0.4533(5) 0.1556(5) 0.0211(19) Uani 1 d .
C017 C 0.7697(7) 0.3534(5) 0.1892(5) 0.028(2) Uani 1 d .
H017 H 0.7201 0.3225 0.2132 0.033 Uiso 1 calc R
C018 C 0.3045(7) 0.1546(4) 0.4925(5) 0.024(2) Uani 1 d .
C019 C 0.2733(7) 0.2163(5) 0.8883(5) 0.032(2) Uani 1 d .
H019 H 0.2560 0.2256 0.9487 0.038 Uiso 1 calc R
C01A C 0.7987(7) 0.4855(5) 0.1379(5) 0.029(2) Uani 1 d .
H01A H 0.7695 0.5466 0.1262 0.034 Uiso 1 calc R
C01B C 0.3321(7) 0.4399(5) 0.4428(5) 0.028(2) Uani 1 d .
C01C C 0.7711(7) 0.0103(5) 0.0236(5) 0.025(2) Uani 1 d .
C01D C 0.3418(7) 0.7379(5) 0.3615(5) 0.028(2) Uani 1 d .
H01D H 0.3657 0.6899 0.3959 0.034 Uiso 1 calc R
C01E C 0.2099(6) 0.1559(5) 0.4645(5) 0.025(2) Uani 1 d .
C01F C 0.7669(6) 0.1879(5) 0.3500(5) 0.0232(19) Uani 1 d .
H01F H 0.7923 0.2353 0.3457 0.028 Uiso 1 calc R
C01G C 0.3644(7) 0.2297(5) 0.8295(5) 0.030(2) Uani 1 d .
H01G H 0.4107 0.2481 0.8493 0.036 Uiso 1 calc R
C01H C 0.3915(7) 0.4356(4) 0.0502(5) 0.026(2) Uani 1 d .
H01H H 0.4538 0.4468 0.0080 0.031 Uiso 1 calc R
C01I C 0.1835(7) 0.2094(5) 0.3994(5) 0.031(2) Uani 1 d .
H01I H 0.2299 0.2416 0.3698 0.038 Uiso 1 calc R
C01J C 0.2664(7) 0.4464(5) 0.1971(6) 0.042(2) Uani 1 d .
H01J H 0.2418 0.4653 0.2565 0.050 Uiso 1 calc R
C01K C 0.8861(7) 0.3098(5) 0.1738(5) 0.033(2) Uani 1 d .
H01K H 0.9163 0.2490 0.1861 0.040 Uiso 1 calc R
C01L C 0.1451(6) 0.1071(5) 0.5043(5) 0.031(2) Uani 1 d .
H01L H 0.1643 0.0678 0.5470 0.038 Uiso 1 calc R
C01M C 0.9152(7) 0.4421(5) 0.1226(5) 0.034(2) Uani 1 d .
H01M H 0.9654 0.4727 0.0995 0.040 Uiso 1 calc R
C01N C 0.2436(7) 0.3790(5) 0.0852(6) 0.041(2) Uani 1 d .
H01N H 0.2042 0.3515 0.0670 0.049 Uiso 1 calc R
C01O C 0.2046(7) 0.1889(5) 0.8608(5) 0.037(2) Uani 1 d .
H01O H 0.1402 0.1792 0.9016 0.045 Uiso 1 calc R
C01P C 0.2520(7) 0.8950(5) 0.3483(6) 0.036(2) Uani 1 d .
H01P H 0.2143 0.9544 0.3738 0.043 Uiso 1 calc R
C01Q C 0.0263(8) 0.1696(6) 0.4171(6) 0.043(3) Uani 1 d .
H01Q H -0.0360 0.1742 0.4005 0.052 Uiso 1 calc R
C01R C 0.2744(7) 0.8805(5) 0.2622(6) 0.037(2) Uani 1 d .
H01R H 0.2518 0.9290 0.2280 0.044 Uiso 1 calc R
C01S C 0.0494(7) 0.1148(6) 0.4824(6) 0.044(3) Uani 1 d .
H01S H 0.0023 0.0831 0.5119 0.053 Uiso 1 calc R
C01T C 0.9577(7) 0.3543(5) 0.1411(6) 0.039(2) Uani 1 d .
H01T H 1.0376 0.3243 0.1310 0.047 Uiso 1 calc R
C01U C 0.2829(7) 0.8250(5) 0.3989(6) 0.035(2) Uani 1 d .
H01U H 0.2642 0.8362 0.4592 0.042 Uiso 1 calc R
C01V C 0.4736(7) 0.1441(5) 0.0108(5) 0.032(2) Uani 1 d .
H01B H 0.4278 0.1480 0.0729 0.048 Uiso 1 calc GR
H01C H 0.4370 0.1280 -0.0232 0.048 Uiso 1 calc GR
H01E H 0.4782 0.2020 -0.0054 0.048 Uiso 1 calc GR
C01W C 0.8427(7) 0.0099(6) 0.0759(6) 0.044(2) Uani 1 d .
H01V H 0.8423 0.0697 0.0791 0.066 Uiso 1 calc GR
H01W H 0.9221 -0.0329 0.0476 0.066 Uiso 1 calc GR
H01X H 0.8102 -0.0073 0.1347 0.066 Uiso 1 calc GR
C01X C 0.8063(7) -0.1227(5) -0.1726(5) 0.040(2) Uani 1 d .
H01Y H 0.8872 -0.1322 -0.2047 0.060 Uiso 1 calc GR
H H 0.7628 -0.1015 -0.2116 0.060 Uiso 1 calc GR
HA H 0.8017 -0.1791 -0.1502 0.060 Uiso 1 calc GR
C01Y C 0.0923(7) 0.2172(6) 0.3763(6) 0.041(2) Uani 1 d .
H01Z H 0.0753 0.2553 0.3323 0.049 Uiso 1 calc R
C01Z C 0.2085(7) 0.4037(5) 0.1724(6) 0.045(3) Uani 1 d .
H01 H 0.1466 0.3921 0.2146 0.054 Uiso 1 calc R
C020 C 0.9453(8) 0.3135(6) -0.1670(7) 0.051(3) Uani 1 d .
C021 C 0.9310(7) 0.2346(6) -0.1441(6) 0.049(3) Uani 1 d .
H021 H 0.9237 0.2163 -0.0869 0.059 Uiso 1 calc R
C022 C 0.9271(7) 0.1811(6) -0.2039(7) 0.052(3) Uani 1 d .
H022 H 0.9138 0.1281 -0.1872 0.062 Uiso 1 calc R
C023 C 0.9601(8) 0.3375(6) -0.2520(8) 0.056(3) Uani 1 d .
H023 H 0.9707 0.3914 -0.2691 0.068 Uiso 1 calc R
C024 C 0.9429(8) 0.2072(7) -0.2870(6) 0.053(3) Uani 1 d .
H024 H 0.9422 0.1705 -0.3283 0.064 Uiso 1 calc R
C025 C 0.2055(9) 0.5926(6) 0.5776(7) 0.062(2) Uani 1 d .
H02A H 0.2345 0.6376 0.5459 0.075 Uiso 1 calc R
H02B H 0.1517 0.6194 0.6367 0.075 Uiso 1 calc R
C026 C 0.2624(10) 0.4472(6) 0.6307(7) 0.072(3) Uani 1 d .
H02C H 0.2144 0.4696 0.6920 0.086 Uiso 1 calc R
H02D H 0.3309 0.3940 0.6305 0.086 Uiso 1 calc R
C027 C 0.2337(10) 0.5264(6) 0.4369(6) 0.076(4) Uani 1 d .
H02E H 0.1961 0.5134 0.4010 0.092 Uiso 1 calc R
H02F H 0.2664 0.5703 0.4075 0.092 Uiso 1 calc R
C028 C 0.1399(9) 0.5688(7) 0.5295(6) 0.067(2) Uani 1 d .
H028 H 0.0743 0.6228 0.5244 0.080 Uiso 1 calc R
C029 C 0.0987(9) 0.4979(6) 0.5778(6) 0.067(2) Uani 1 d .
H02G H 0.0378 0.5245 0.6349 0.080 Uiso 1 calc R
H02H H 0.0647 0.4771 0.5440 0.080 Uiso 1 calc R
C02A C 0.2746(9) 0.3797(6) 0.4912(6) 0.068(4) Uani 1 d .
H02I H 0.3338 0.3199 0.4912 0.082 Uiso 1 calc R
H02J H 0.2259 0.3730 0.4618 0.082 Uiso 1 calc R
C02B C 0.9593(8) 0.2827(7) -0.3125(7) 0.061(3) Uani 1 d .
H02O H 0.9702 0.2987 -0.3707 0.073 Uiso 1 calc R
C02C C 0.1948(8) 0.4203(6) 0.5916(8) 0.071(4) Uani 1 d .
H02K H 0.1659 0.3761 0.6270 0.086 Uiso 1 calc R
C02D C 0.3871(8) 0.4658(7) 0.4969(7) 0.079(4) Uani 1 d .
H02L H 0.4273 0.5038 0.4630 0.095 Uiso 1 calc R
H02M H 0.4456 0.4110 0.5079 0.095 Uiso 1 calc R
C02E C 0.3000(9) 0.5159(7) 0.5842(7) 0.062(2) Uani 1 d .
H02N H 0.3405 0.5338 0.6151 0.075 Uiso 1 calc R
C02F C 0.9494(8) 0.3698(6) -0.1004(7) 0.075(4) Uani 1 d .
H02P H 0.8927 0.4310 -0.0959 0.112 Uiso 1 calc GR
H02Q H 1.0267 0.3703 -0.1188 0.112 Uiso 1 calc GR
H02R H 0.9314 0.3444 -0.0436 0.112 Uiso 1 calc GR

loop_
_atom_site_aniso_label
_atom_site_aniso_U_11
_atom_site_aniso_U_22
_atom_site_aniso_U_33
_atom_site_aniso_U_23
_atom_site_aniso_U_13
_atom_site_aniso_U_12
Fe01 0.0351(8) 0.0214(7) 0.0216(7) -0.0055(5) -0.0029(6) -0.0100(6)
N002 0.020(4) 0.023(3) 0.011(4) -0.006(3) -0.005(3) -0.005(3)
N003 0.028(4) 0.024(4) 0.019(4) -0.004(3) -0.006(3) -0.010(3)
C004 0.008(4) 0.025(5) 0.011(4) 0.000(4) -0.002(4) -0.001(4)
C005 0.019(5) 0.025(4) 0.014(4) -0.002(4) -0.001(4) -0.016(4)
C006 0.013(5) 0.011(4) 0.023(5) -0.008(4) -0.003(4) 0.003(4)
C007 0.012(5) 0.015(4) 0.025(5) -0.004(4) -0.005(4) -0.002(4)
C008 0.0351(8) 0.0214(7) 0.0216(7) -0.0055(5) -0.0029(6) -0.0100(6)
C009 0.027(6) 0.022(5) 0.016(5) -0.012(4) 0.002(4) -0.005(4)
C00A 0.011(3) 0.019(3) 0.022(3) -0.005(3) -0.004(3) -0.001(3)
C00B 0.015(5) 0.028(5) 0.011(4) -0.007(4) 0.001(4) -0.006(4)
C00C 0.021(5) 0.020(4) 0.009(4) -0.004(4) 0.003(4) -0.007(4)
C00D 0.022(5) 0.025(5) 0.026(5) 0.002(4) -0.012(4) -0.014(4)
C00E 0.026(5) 0.027(5) 0.014(4) 0.001(4) -0.004(4) -0.016(4)
C00F 0.011(3) 0.019(3) 0.022(3) -0.005(3) -0.004(3) -0.001(3)
C00G 0.009(4) 0.019(4) 0.018(5) -0.012(4) -0.002(4) 0.006(4)
C00H 0.018(5) 0.023(5) 0.022(5) 0.003(4) -0.011(4) -0.011(4)
C00I 0.031(5) 0.026(5) 0.022(5) 0.009(4) -0.017(4) -0.017(4)
C00J 0.024(5) 0.020(4) 0.019(4) -0.004(4) -0.005(4) -0.012(4)
C00K 0.011(4) 0.023(4) 0.018(5) -0.001(4) -0.002(4) -0.006(4)
C00L 0.015(5) 0.027(5) 0.035(6) -0.002(4) -0.005(5) 0.000(4)
C00M 0.019(5) 0.025(4) 0.009(4) 0.004(4) 0.002(4) -0.013(4)
C00N 0.019(5) 0.022(4) 0.021(5) -0.003(4) -0.004(4) -0.006(4)
C00O 0.029(5) 0.016(4) 0.024(5) -0.001(4) -0.009(4) -0.011(4)
C00P 0.023(5) 0.022(4) 0.028(5) -0.013(4) -0.008(4) -0.011(4)
C00Q 0.015(5) 0.020(4) 0.030(5) -0.014(4) -0.004(4) -0.004(4)
C00R 0.018(5) 0.015(4) 0.028(5) -0.002(4) -0.009(4) -0.004(4)
C00S 0.014(5) 0.024(4) 0.016(5) -0.001(4) 0.000(4) -0.009(4)
C00T 0.019(5) 0.028(5) 0.032(5) -0.009(4) -0.008(4) -0.005(4)
C00U 0.025(5) 0.035(5) 0.030(5) 0.008(4) -0.014(4) -0.021(4)
C00V 0.027(5) 0.029(5) 0.019(5) 0.004(4) -0.015(4) -0.015(4)
C00W 0.042(6) 0.025(5) 0.026(5) -0.001(4) -0.014(5) -0.014(5)
C00X 0.019(5) 0.027(5) 0.035(5) -0.005(4) -0.010(5) -0.007(4)
C00Y 0.011(5) 0.035(5) 0.030(5) -0.019(4) 0.000(4) 0.003(4)
C00Z 0.022(5) 0.039(5) 0.026(5) -0.005(4) -0.005(4) -0.015(4)
N010 0.034(5) 0.025(4) 0.032(4) -0.016(3) 0.011(4) -0.019(3)
C011 0.021(5) 0.033(5) 0.030(5) -0.007(4) -0.014(4) -0.004(4)
C012 0.019(5) 0.026(5) 0.013(4) -0.004(4) 0.002(4) -0.009(4)
C013 0.019(5) 0.024(4) 0.030(5) -0.006(4) -0.006(4) -0.007(4)
C014 0.016(5) 0.040(5) 0.032(5) -0.004(5) -0.010(4) -0.009(5)
C015 0.032(6) 0.027(5) 0.024(5) -0.008(4) -0.009(4) -0.007(4)
C016 0.020(5) 0.023(4) 0.021(5) 0.000(4) -0.005(4) -0.010(4)
C017 0.027(6) 0.032(5) 0.025(5) 0.001(4) -0.009(4) -0.013(4)
C018 0.029(6) 0.017(4) 0.029(5) -0.004(4) -0.012(5) -0.010(4)
C019 0.034(6) 0.044(5) 0.019(5) -0.013(4) -0.006(5) -0.016(5)
C01A 0.029(6) 0.030(5) 0.035(5) -0.003(4) -0.018(5) -0.013(4)
C01B 0.030(6) 0.032(5) 0.025(5) 0.002(4) -0.009(5) -0.016(4)
C01C 0.016(5) 0.031(5) 0.017(5) -0.016(4) 0.003(4) -0.003(4)
C01D 0.031(6) 0.029(5) 0.027(5) 0.002(4) -0.016(5) -0.010(4)
C01E 0.015(5) 0.035(5) 0.022(5) -0.011(4) -0.001(4) -0.007(4)
C01F 0.014(5) 0.032(5) 0.025(5) 0.001(4) -0.006(4) -0.012(4)
C01G 0.031(6) 0.034(5) 0.029(5) -0.007(4) -0.007(5) -0.017(4)
C01H 0.025(5) 0.020(4) 0.032(5) 0.006(4) -0.007(4) -0.012(4)
C01I 0.018(5) 0.045(5) 0.027(5) -0.015(4) -0.008(4) -0.005(4)
C01J 0.034(6) 0.045(6) 0.049(6) -0.003(5) -0.013(5) -0.019(5)
C01K 0.019(6) 0.032(5) 0.041(6) 0.002(4) -0.012(5) 0.000(4)
C01L 0.013(5) 0.040(5) 0.032(5) -0.019(4) -0.002(4) -0.003(4)
C01M 0.025(6) 0.033(5) 0.048(6) 0.000(5) -0.014(5) -0.015(4)
C01N 0.026(6) 0.040(6) 0.060(7) -0.021(5) -0.011(5) -0.015(5)
C01O 0.041(6) 0.052(6) 0.021(5) 0.001(5) -0.008(5) -0.024(5)
C01P 0.038(6) 0.028(5) 0.037(6) -0.003(5) -0.005(5) -0.014(5)
C01Q 0.029(6) 0.049(6) 0.048(7) -0.030(5) -0.018(5) -0.002(5)
C01R 0.035(6) 0.034(6) 0.034(6) 0.011(5) -0.009(5) -0.010(5)
C01S 0.025(6) 0.051(6) 0.052(7) -0.017(5) -0.002(5) -0.018(5)
C01T 0.026(6) 0.043(6) 0.053(6) 0.006(5) -0.020(5) -0.012(5)
C01U 0.027(6) 0.040(6) 0.029(5) -0.015(5) 0.000(5) -0.009(5)
C01V 0.032(6) 0.032(5) 0.028(5) -0.005(4) -0.013(5) -0.004(4)
C01W 0.026(6) 0.057(6) 0.048(6) -0.017(5) -0.019(5) -0.005(5)
C01X 0.046(6) 0.033(5) 0.032(5) -0.014(4) -0.015(5) -0.003(5)
C01Y 0.028(6) 0.044(6) 0.035(6) -0.019(5) -0.011(5) 0.004(5)
C01Z 0.031(6) 0.048(6) 0.056(7) -0.015(5) -0.002(5) -0.024(5)
C020 0.034(6) 0.050(6) 0.063(8) -0.024(6) -0.007(6) -0.014(5)
C021 0.033(6) 0.066(7) 0.048(7) -0.009(6) -0.005(5) -0.026(6)
C022 0.026(6) 0.047(6) 0.072(8) -0.018(6) -0.002(6) -0.013(5)
C023 0.028(6) 0.044(6) 0.078(9) 0.000(7) -0.009(6) -0.003(5)
C024 0.029(6) 0.085(8) 0.034(7) -0.031(6) 0.004(5) -0.016(6)
C025 0.053(6) 0.060(5) 0.060(5) -0.030(5) 0.001(5) -0.021(4)
C026 0.084(9) 0.053(7) 0.052(7) -0.031(6) -0.027(7) 0.009(7)
C027 0.100(10) 0.052(7) 0.046(7) 0.004(6) -0.024(7) 0.000(7)
C028 0.059(6) 0.070(6) 0.034(5) -0.016(4) -0.009(4) 0.010(4)
C029 0.059(6) 0.070(6) 0.034(5) -0.016(4) -0.009(4) 0.010(4)
C02A 0.066(8) 0.050(6) 0.052(7) -0.032(5) 0.038(6) -0.034(6)
C02B 0.030(7) 0.069(8) 0.060(8) -0.012(7) 0.002(6) -0.010(6)
C02C 0.044(7) 0.037(6) 0.102(10) -0.001(6) 0.017(7) -0.023(6)
C02D 0.033(7) 0.115(9) 0.074(8) -0.074(8) -0.003(6) -0.012(7)
C02E 0.053(6) 0.060(5) 0.060(5) -0.030(5) 0.001(5) -0.021(4)
C02F 0.057(8) 0.048(6) 0.122(11) -0.029(7) -0.037(8) -0.013(6)

loop_
_atom_type_symbol
_atom_type_description
_atom_type_scat_dispersion_real
_atom_type_scat_dispersion_imag
_atom_type_scat_source
C C 0.0033 0.0016 'International Tables Vol C Tables 4.2.6.8 and 6.1.1.4'
H H 0.0000 0.0000 'International Tables Vol C Tables 4.2.6.8 and 6.1.1.4'
Fe Fe 0.3463 0.8444 'International Tables Vol C Tables 4.2.6.8 and 6.1.1.4'
N N 0.0061 0.0033 'International Tables Vol C Tables 4.2.6.8 and 6.1.1.4'

loop_
_geom_angle_atom_site_label_1
_geom_angle_atom_site_label_2
_geom_angle_atom_site_label_3
_geom_angle
N002 Fe01 N003 93.4(2)
N010 Fe01 N002 147.2(2)
N010 Fe01 N003 119.3(2)
C008 N002 Fe01 123.1(5)
C00S N002 Fe01 129.4(5)
C00S N002 C008 107.1(6)
C006 N003 Fe01 124.5(4)
C00H N003 Fe01 128.9(5)
C00H N003 C006 106.3(6)
C00X C004 C007 122.3(6)
C013 C004 C007 119.8(6)
C013 C004 C00X 117.9(7)
C007 C005 H005 118.5
C00O C005 H005 118.5
C00O C005 C007 123.1(7)
C00B C006 N003 108.5(6)
C00G C006 N003 123.5(6)
C00G C006 C00B 127.8(7)
C005 C007 C004 118.9(6)
C005 C007 C00M 118.8(7)
C00M C007 C004 122.2(7)
N002 C008 C00V 107.1(6)
C00G C008 N002 125.3(6)
C00G C008 C00V 127.6(7)
C00L C009 C00W 118.5(7)
C00L C009 C01X 121.6(7)
C00W C009 C01X 119.8(7)
C00D C00A C00F 118.0(6)
C00D C00A C00R 121.3(6)
C00F C00A C00R 120.7(6)
C006 C00B H00B 126.2
C00U C00B C006 107.6(7)
C00U C00B H00B 126.2
C00Q C00C C00G 117.4(7)
C01C C00C C00G 120.3(7)
C01C C00C C00Q 122.2(7)
C00A C00D H00D 118.4
C00A C00D C00J 123.2(6)
C00J C00D H00D 118.4
C00F C00E C00N 120.6(7)
C00F C00E C016 119.5(6)
C016 C00E C00N 119.9(6)
C00A C00F H00F 119.3
C00E C00F C00A 121.4(7)
C00E C00F H00F 119.3
C006 C00G C008 128.9(7)
C006 C00G C00C 115.1(6)
C008 C00G C00C 116.0(6)
N003 C00H C00U 110.6(6)
N003 C00H C016 121.3(6)
C00U C00H C016 127.8(6)
C00S C00I H00I 126.6
C00V C00I H00I 126.6
C00V C00I C00S 106.7(6)
C00D C00J C00P 120.1(6)
C00D C00J C016 116.9(7)
C016 C00J C00P 122.9(6)
C00O C00K H00K 119.5
C00O C00K C018 121.0(7)
C018 C00K H00K 119.5
C009 C00L H00L 119.0
C009 C00L C01C 122.0(7)
C01C C00L H00L 119.0
C007 C00M C00S 118.8(6)
C018 C00M C007 119.4(7)
C018 C00M C00S 121.8(7)
C01H C00N C00E 121.2(7)
C01H C00N C01J 118.9(7)
C01J C00N C00E 119.8(7)
C005 C00O C00K 117.4(7)
C005 C00O C012 121.4(7)
C00K C00O C012 121.2(7)
C017 C00P C00J 121.7(6)
C01A C00P C00J 121.1(7)
C01A C00P C017 117.2(7)
C00C C00Q C01V 121.9(7)
C00W C00Q C00C 117.8(7)
C00W C00Q C01V 120.3(7)
C015 C00R C00A 119.5(7)
C015 C00R C01D 119.5(7)
C01D C00R C00A 121.0(7)
N002 C00S C00I 111.2(6)
N002 C00S C00M 121.9(6)
C00I C00S C00M 125.9(6)
C01H C00T H00T 120.1
C01H C00T C01N 119.7(8)
C01N C00T H00T 120.1
C00B C00U C00H 107.0(6)
C00B C00U H00U 126.5
C00H C00U H00U 126.5
C008 C00V H00V 126.1
C00I C00V C008 107.7(7)
C00I C00V H00V 126.1
C009 C00W H00W 119.1
C00Q C00W C009 121.8(8)
C00Q C00W H00W 119.1
C004 C00X H00X 119.2
C00Y C00X C004 121.5(7)
C00Y C00X H00X 119.2
C00X C00Y H00Y 120.0
C00X C00Y C014 120.1(7)
C014 C00Y H00Y 120.0
C012 C00Z H00Z 119.7
C01G C00Z H00Z 119.7
C01G C00Z C012 120.6(7)
Fe01 N010 H010 108.6
C01B N010 Fe01 142.9(5)
C01B N010 H010 108.6
C012 C011 H011 118.7
C012 C011 C01O 122.6(7)
C01O C011 H011 118.7
C00Z C012 C00O 121.4(7)
C011 C012 C00O 121.8(7)
C011 C012 C00Z 116.8(7)
C004 C013 H013 119.7
C01F C013 C004 120.6(7)
C01F C013 H013 119.7
C00Y C014 H014 120.1
C00Y C014 C01F 119.8(7)
C01F C014 H014 120.1
C00R C015 H015 119.7
C00R C015 C01R 120.6(7)
C01R C015 H015 119.7
C00E C016 C00H 117.9(6)
C00E C016 C00J 121.0(7)
C00J C016 C00H 121.0(7)
C00P C017 H017 119.5
C01K C017 C00P 120.9(7)
C01K C017 H017 119.5
C00K C018 C01E 116.4(7)
C00M C018 C00K 120.3(7)
C00M C018 C01E 123.3(7)
C01G C019 H019 119.9
C01G C019 C01O 120.2(8)
C01O C019 H019 119.9
C00P C01A H01A 119.0
C00P C01A C01M 121.9(7)
C01M C01A H01A 119.0
N010 C01B C027 112.7(7)
N010 C01B C02A 109.8(6)
N010 C01B C02D 112.8(7)
C02A C01B C027 105.4(8)
C02A C01B C02D 109.9(8)
C02D C01B C027 105.9(8)
C00C C01C C00L 117.6(7)
C00C C01C C01W 122.2(7)
C00L C01C C01W 120.2(7)
C00R C01D H01D 120.0
C00R C01D C01U 120.1(7)
C01U C01D H01D 120.0
C01I C01E C018 120.4(7)
C01L C01E C018 121.2(7)
C01L C01E C01I 118.4(7)
C013 C01F H01F 119.9
C014 C01F C013 120.1(7)
C014 C01F H01F 119.9
C00Z C01G H01G 119.2
C019 C01G C00Z 121.6(7)
C019 C01G H01G 119.2
C00N C01H H01H 119.3
C00T C01H C00N 121.4(7)
C00T C01H H01H 119.3
C01E C01I H01I 119.0
C01Y C01I C01E 122.0(8)
C01Y C01I H01I 119.0
C00N C01J H01J 119.5
C00N C01J C01Z 121.0(8)
C01Z C01J H01J 119.5
C017 C01K H01K 120.0
C01T C01K C017 119.9(8)
C01T C01K H01K 120.0
C01E C01L H01L 119.7
C01E C01L C01S 120.6(8)
C01S C01L H01L 119.7
C01A C01M H01M 120.3
C01T C01M C01A 119.3(7)
C01T C01M H01M 120.3
C00T C01N H01N 119.8
C01Z C01N C00T 120.4(7)
C01Z C01N H01N 119.8
C011 C01O H01O 120.9
C019 C01O C011 118.2(8)
C019 C01O H01O 120.9
C01R C01P H01P 119.4
C01R C01P C01U 121.2(8)
C01U C01P H01P 119.4
C01S C01Q H01Q 119.7
C01Y C01Q H01Q 119.7
C01Y C01Q C01S 120.6(8)
C015 C01R H01R 120.6
C01P C01R C015 118.7(8)
C01P C01R H01R 120.6
C01L C01S H01S 120.7
C01Q C01S C01L 118.7(8)
C01Q C01S H01S 120.7
C01K C01T C01M 120.6(8)
C01K C01T H01T 119.7
C01M C01T H01T 119.7
C01D C01U H01U 120.1
C01P C01U C01D 119.9(8)
C01P C01U H01U 120.1
C00Q C01V H01B 109.5
C00Q C01V H01C 109.5
C00Q C01V H01E 109.5
H01B C01V H01C 109.5
H01B C01V H01E 109.5
H01C C01V H01E 109.5
C01C C01W H01V 109.5
C01C C01W H01W 109.5
C01C C01W H01X 109.5
H01V C01W H01W 109.5
H01V C01W H01X 109.5
H01W C01W H01X 109.5
C009 C01X H01Y 109.5
C009 C01X H 109.5
C009 C01X HA 109.5
H01Y C01X H 109.5
H01Y C01X HA 109.5
H C01X HA 109.5
C01I C01Y H01Z 120.2
C01Q C01Y C01I 119.6(9)
C01Q C01Y H01Z 120.2
C01J C01Z H01 120.7
C01N C01Z C01J 118.6(8)
C01N C01Z H01 120.7
C021 C020 C023 118.6(9)
C021 C020 C02F 119.6(10)
C023 C020 C02F 121.8(9)
C020 C021 H021 119.5
C020 C021 C022 121.1(9)
C022 C021 H021 119.5
C021 C022 H022 120.9
C024 C022 C021 118.2(9)
C024 C022 H022 120.9
C020 C023 H023 119.8
C020 C023 C02B 120.3(9)
C02B C023 H023 119.8
C022 C024 H024 118.7
C02B C024 C022 122.6(9)
C02B C024 H024 118.7
H02A C025 H02B 107.9
C028 C025 H02A 109.3
C028 C025 H02B 109.3
C02E C025 H02A 109.3
C02E C025 H02B 109.3
C02E C025 C028 111.7(8)
H02C C026 H02D 107.8
C02C C026 H02C 109.0
C02C C026 H02D 109.0
C02E C026 H02C 109.0
C02E C026 H02D 109.0
C02E C026 C02C 112.9(9)
C01B C027 H02E 109.1
C01B C027 H02F 109.1
C01B C027 C028 112.4(8)
H02E C027 H02F 107.9
C028 C027 H02E 109.1
C028 C027 H02F 109.1
C025 C028 C027 104.9(9)
C025 C028 H028 111.5
C027 C028 H028 111.5
C029 C028 C025 108.6(8)
C029 C028 C027 108.7(8)
C029 C028 H028 111.5
C028 C029 H02G 109.3
C028 C029 H02H 109.3
H02G C029 H02H 107.9
C02C C029 C028 111.7(9)
C02C C029 H02G 109.3
C02C C029 H02H 109.3
C01B C02A H02I 109.5
C01B C02A H02J 109.5
C01B C02A C02C 110.5(7)
H02I C02A H02J 108.1
C02C C02A H02I 109.5
C02C C02A H02J 109.5
C023 C02B H02O 120.4
C024 C02B C023 119.1(10)
C024 C02B H02O 120.4
C026 C02C C02A 109.6(8)
C026 C02C H02K 111.0
C029 C02C C026 112.9(8)
C029 C02C C02A 100.8(9)
C029 C02C H02K 111.0
C02A C02C H02K 111.0
C01B C02D H02L 108.9
C01B C02D H02M 108.9
C01B C02D C02E 113.3(8)
H02L C02D H02M 107.7
C02E C02D H02L 108.9
C02E C02D H02M 108.9
C025 C02E C026 111.8(9)
C025 C02E C02D 114.4(10)
C025 C02E H02N 109.4
C026 C02E C02D 102.0(8)
C026 C02E H02N 109.4
C02D C02E H02N 109.4
C020 C02F H02P 109.5
C020 C02F H02Q 109.5
C020 C02F H02R 109.5
H02P C02F H02Q 109.5
H02P C02F H02R 109.5
H02Q C02F H02R 109.5

loop_
_geom_bond_atom_site_label_1
_geom_bond_atom_site_label_2
_geom_bond_distance
Fe01 N002 2.025(5)
Fe01 N003 2.028(6)
Fe01 N010 1.857(6)
N002 C008 1.413(9)
N002 C00S 1.332(8)
N003 C006 1.412(8)
N003 C00H 1.347(8)
C004 C007 1.491(9)
C004 C00X 1.391(10)
C004 C013 1.386(9)
C005 H005 0.9500
C005 C007 1.397(9)
C005 C00O 1.388(9)
C006 C00B 1.410(9)
C006 C00G 1.385(9)
C007 C00M 1.405(9)
C008 C00G 1.385(10)
C008 C00V 1.430(9)
C009 C00L 1.380(10)
C009 C00W 1.386(10)
C009 C01X 1.526(10)
C00A C00D 1.388(10)
C00A C00F 1.400(9)
C00A C00R 1.496(9)
C00B H00B 0.9500
C00B C00U 1.369(9)
C00C C00G 1.533(9)
C00C C00Q 1.399(10)
C00C C01C 1.380(10)
C00D H00D 0.9500
C00D C00J 1.403(9)
C00E C00F 1.393(9)
C00E C00N 1.502(9)
C00E C016 1.394(10)
C00F H00F 0.9500
C00H C00U 1.415(10)
C00H C016 1.480(10)
C00I H00I 0.9500
C00I C00S 1.410(9)
C00I C00V 1.368(10)
C00J C00P 1.478(10)
C00J C016 1.422(9)
C00K H00K 0.9500
C00K C00O 1.394(9)
C00K C018 1.414(10)
C00L H00L 0.9500
C00L C01C 1.397(10)
C00M C00S 1.486(9)
C00M C018 1.390(10)
C00N C01H 1.376(10)
C00N C01J 1.382(10)
C00O C012 1.486(10)
C00P C017 1.406(10)
C00P C01A 1.377(9)
C00Q C00W 1.383(10)
C00Q C01V 1.517(10)
C00R C015 1.376(10)
C00R C01D 1.384(10)
C00T H00T 0.9500
C00T C01H 1.372(9)
C00T C01N 1.391(10)
C00U H00U 0.9500
C00V H00V 0.9500
C00W H00W 0.9500
C00X H00X 0.9500
C00X C00Y 1.366(10)
C00Y H00Y 0.9500
C00Y C014 1.372(9)
C00Z H00Z 0.9500
C00Z C012 1.397(9)
C00Z C01G 1.386(10)
N010 H010 0.8800
N010 C01B 1.413(9)
C011 H011 0.9500
C011 C012 1.388(10)
C011 C01O 1.398(10)
C013 H013 0.9500
C013 C01F 1.384(9)
C014 H014 0.9500
C014 C01F 1.377(10)
C015 H015 0.9500
C015 C01R 1.418(10)
C017 H017 0.9500
C017 C01K 1.382(10)
C018 C01E 1.502(10)
C019 H019 0.9500
C019 C01G 1.348(10)
C019 C01O 1.392(10)
C01A H01A 0.9500
C01A C01M 1.383(10)
C01B C027 1.539(11)
C01B C02A 1.493(10)
C01B C02D 1.525(11)
C01C C01W 1.511(10)
C01D H01D 0.9500
C01D C01U 1.392(10)
C01E C01I 1.388(10)
C01E C01L 1.370(10)
C01F H01F 0.9500
C01G H01G 0.9500
C01H H01H 0.9500
C01I H01I 0.9500
C01I C01Y 1.376(10)
C01J H01J 0.9500
C01J C01Z 1.404(10)
C01K H01K 0.9500
C01K C01T 1.365(10)
C01L H01L 0.9500
C01L C01S 1.423(11)
C01M H01M 0.9500
C01M C01T 1.373(10)
C01N H01N 0.9500
C01N C01Z 1.384(11)
C01O H01O 0.9500
C01P H01P 0.9500
C01P C01R 1.363(11)
C01P C01U 1.378(10)
C01Q H01Q 0.9500
C01Q C01S 1.389(12)
C01Q C01Y 1.369(11)
C01R H01R 0.9500
C01S H01S 0.9500
C01T H01T 0.9500
C01U H01U 0.9500
C01V H01B 0.9800
C01V H01C 0.9800
C01V H01E 0.9800
C01W H01V 0.9800
C01W H01W 0.9800
C01W H01X 0.9800
C01X H01Y 0.9800
C01X H 0.9800
C01X HA 0.9800
C01Y H01Z 0.9500
C01Z H01 0.9500
C020 C021 1.378(11)
C020 C023 1.391(13)
C020 C02F 1.520(12)
C021 H021 0.9500
C021 C022 1.400(11)
C022 H022 0.9500
C022 C024 1.369(12)
C023 H023 0.9500
C023 C02B 1.403(13)
C024 H024 0.9500
C024 C02B 1.344(12)
C025 H02A 0.9900
C025 H02B 0.9900
C025 C028 1.550(13)
C025 C02E 1.426(13)
C026 H02C 0.9900
C026 H02D 0.9900
C026 C02C 1.495(13)
C026 C02E 1.459(13)
C027 H02E 0.9900
C027 H02F 0.9900
C027 C028 1.585(12)
C028 H028 1.0000
C028 C029 1.522(13)
C029 H02G 0.9900
C029 H02H 0.9900
C029 C02C 1.490(13)
C02A H02I 0.9900
C02A H02J 0.9900
C02A C02C 1.637(13)
C02B H02O 0.9500
C02C H02K 1.0000
C02D H02L 0.9900
C02D H02M 0.9900
C02D C02E 1.532(12)
C02E H02N 1.0000
C02F H02P 0.9800
C02F H02Q 0.9800
C02F H02R 0.9800

loop_
_geom_torsion_atom_site_label_1
_geom_torsion_atom_site_label_2
_geom_torsion_atom_site_label_3
_geom_torsion_atom_site_label_4
_geom_torsion
Fe01 N002 C008 C00G 11.3(11)
Fe01 N002 C008 C00V -170.9(4)
Fe01 N002 C00S C00I 169.7(5)
Fe01 N002 C00S C00M -21.1(10)
Fe01 N003 C006 C00B -173.4(5)
Fe01 N003 C006 C00G 11.3(10)
Fe01 N003 C00H C00U 171.9(5)
Fe01 N003 C00H C016 -14.6(10)
Fe01 N010 C01B C027 -117.2(9)
Fe01 N010 C01B C02A -0.1(13)
Fe01 N010 C01B C02D 122.8(9)
N002 Fe01 N003 C006 -4.2(6)
N002 Fe01 N003 C00H -176.2(6)
N002 Fe01 N010 C01B -14.6(12)
N002 C008 C00G C006 -4.3(13)
N002 C008 C00G C00C 174.7(7)
N002 C008 C00V C00I -0.7(8)
N003 Fe01 N002 C008 -6.3(6)
N003 Fe01 N002 C00S -177.8(6)
N003 Fe01 N010 C01B 164.7(9)
N003 C006 C00B C00U 1.1(8)
N003 C006 C00G C008 -8.1(12)
N003 C006 C00G C00C 172.8(7)
N003 C00H C00U C00B 2.0(8)
N003 C00H C016 C00E -71.0(9)
N003 C00H C016 C00J 107.4(8)
C004 C007 C00M C00S 2.4(10)
C004 C007 C00M C018 -179.6(6)
C004 C00X C00Y C014 0.1(12)
C004 C013 C01F C014 -2.3(11)
C005 C007 C00M C00S -176.1(6)
C005 C007 C00M C018 1.9(10)
C005 C00O C012 C00Z 18.3(10)
C005 C00O C012 C011 -160.1(7)
C006 N003 C00H C00U -1.3(8)
C006 N003 C00H C016 172.2(6)
C006 C00B C00U C00H -1.8(8)
C007 C004 C00X C00Y -177.8(7)
C007 C004 C013 C01F 178.9(7)
C007 C005 C00O C00K 0.0(10)
C007 C005 C00O C012 178.5(6)
C007 C00M C00S N002 -58.7(10)
C007 C00M C00S C00I 108.9(8)
C007 C00M C018 C00K -2.3(10)
C007 C00M C018 C01E 176.1(6)
C008 N002 C00S C00I -2.8(8)
C008 N002 C00S C00M 166.4(7)
C009 C00L C01C C00C 0.4(11)
C009 C00L C01C C01W -179.4(7)
C00A C00D C00J C00P 175.8(7)
C00A C00D C00J C016 0.3(11)
C00A C00R C015 C01R 179.6(7)
C00A C00R C01D C01U -178.2(7)
C00B C006 C00G C008 177.6(8)
C00B C006 C00G C00C -1.4(11)
C00C C00Q C00W C009 -2.6(11)
C00D C00A C00F C00E 1.5(10)
C00D C00A C00R C015 113.1(8)
C00D C00A C00R C01D -67.6(10)
C00D C00J C00P C017 136.1(7)
C00D C00J C00P C01A -42.6(11)
C00D C00J C016 C00E 0.0(10)
C00D C00J C016 C00H -178.3(6)
C00E C00N C01H C00T 177.2(7)
C00E C00N C01J C01Z -176.8(7)
C00F C00A C00D C00J -1.0(11)
C00F C00A C00R C015 -65.8(9)
C00F C00A C00R C01D 113.5(8)
C00F C00E C00N C01H 117.2(8)
C00F C00E C00N C01J -64.3(10)
C00F C00E C016 C00H 178.9(6)
C00F C00E C016 C00J 0.5(11)
C00G C006 C00B C00U 176.0(7)
C00G C008 C00V C00I 177.0(8)
C00G C00C C00Q C00W -178.3(6)
C00G C00C C00Q C01V 2.3(10)
C00G C00C C01C C00L 179.5(6)
C00G C00C C01C C01W -0.7(11)
C00H N003 C006 C00B 0.2(8)
C00H N003 C006 C00G -175.1(7)
C00J C00P C017 C01K 179.0(7)
C00J C00P C01A C01M -179.0(7)
C00K C00O C012 C00Z -163.3(7)
C00K C00O C012 C011 18.3(10)
C00K C018 C01E C01I 127.3(7)
C00K C018 C01E C01L -50.5(10)
C00L C009 C00W C00Q 1.0(11)
C00M C018 C01E C01I -51.2(10)
C00M C018 C01E C01L 131.0(8)
C00N C00E C00F C00A 177.7(7)
C00N C00E C016 C00H 0.0(10)
C00N C00E C016 C00J -178.4(6)
C00N C01J C01Z C01N -1.9(13)
C00O C005 C007 C004 -179.3(6)
C00O C005 C007 C00M -0.8(10)
C00O C00K C018 C00M 1.5(10)
C00O C00K C018 C01E -177.0(6)
C00P C00J C016 C00E -175.4(7)
C00P C00J C016 C00H 6.3(11)
C00P C017 C01K C01T 1.4(12)
C00P C01A C01M C01T -1.3(12)
C00Q C00C C00G C006 -89.9(8)
C00Q C00C C00G C008 90.9(8)
C00Q C00C C01C C00L -2.2(10)
C00Q C00C C01C C01W 177.6(7)
C00R C00A C00D C00J -179.9(7)
C00R C00A C00F C00E -179.6(6)
C00R C015 C01R C01P -0.5(12)
C00R C01D C01U C01P -2.4(11)
C00S N002 C008 C00G -175.6(8)
C00S N002 C008 C00V 2.2(8)
C00S C00I C00V C008 -0.9(8)
C00S C00M C018 C00K 175.7(6)
C00S C00M C018 C01E -5.9(10)
C00T C01N C01Z C01J 1.6(13)
C00U C00H C016 C00E 101.4(9)
C00U C00H C016 C00J -80.3(10)
C00V C008 C00G C006 178.3(7)
C00V C008 C00G C00C -2.6(12)
C00V C00I C00S N002 2.4(8)
C00V C00I C00S C00M -166.3(7)
C00W C009 C00L C01C 0.1(11)
C00X C004 C007 C005 116.8(8)
C00X C004 C007 C00M -61.7(9)
C00X C004 C013 C01F 1.5(11)
C00X C00Y C014 C01F -0.9(12)
C00Y C014 C01F C013 2.0(11)
N010 Fe01 N002 C008 173.1(6)
N010 Fe01 N002 C00S 1.6(9)
N010 Fe01 N003 C006 176.2(5)
N010 Fe01 N003 C00H 4.2(7)
N010 C01B C027 C028 176.0(8)
N010 C01B C02A C02C 172.3(8)
N010 C01B C02D C02E 176.4(8)
C012 C00Z C01G C019 -0.1(12)
C012 C011 C01O C019 -0.5(12)
C013 C004 C007 C005 -60.6(9)
C013 C004 C007 C00M 121.0(8)
C013 C004 C00X C00Y -0.4(11)
C015 C00R C01D C01U 1.1(11)
C016 C00E C00F C00A -1.2(10)
C016 C00E C00N C01H -63.9(10)
C016 C00E C00N C01J 114.6(9)
C016 C00H C00U C00B -171.0(7)
C016 C00J C00P C017 -48.6(11)
C016 C00J C00P C01A 132.6(7)
C017 C00P C01A C01M 2.2(11)
C017 C01K C01T C01M -0.4(13)
C018 C00K C00O C005 -0.3(10)
C018 C00K C00O C012 -178.8(6)
C018 C00M C00S N002 123.3(8)
C018 C00M C00S C00I -69.1(10)
C018 C01E C01I C01Y -175.3(7)
C018 C01E C01L C01S 174.6(7)
C01A C00P C017 C01K -2.2(11)
C01A C01M C01T C01K 0.4(13)
C01B C027 C028 C025 62.7(11)
C01B C027 C028 C029 -53.3(12)
C01B C02A C02C C026 -48.1(11)
C01B C02A C02C C029 71.1(10)
C01B C02D C02E C025 -53.8(12)
C01B C02D C02E C026 67.1(12)
C01C C00C C00G C006 88.5(8)
C01C C00C C00G C008 -90.7(9)
C01C C00C C00Q C00W 3.3(10)
C01C C00C C00Q C01V -176.1(7)
C01D C00R C015 C01R 0.3(11)
C01E C01I C01Y C01Q -1.4(12)
C01E C01L C01S C01Q 2.9(12)
C01G C00Z C012 C00O -178.9(7)
C01G C00Z C012 C011 -0.4(11)
C01G C019 C01O C011 -0.1(12)
C01H C00N C01J C01Z 1.8(12)
C01H C00T C01N C01Z -1.3(13)
C01I C01E C01L C01S -3.2(11)
C01J C00N C01H C00T -1.4(11)
C01L C01E C01I C01Y 2.5(12)
C01N C00T C01H C00N 1.1(12)
C01O C011 C012 C00O 179.2(7)
C01O C011 C012 C00Z 0.7(11)
C01O C019 C01G C00Z 0.4(13)
C01R C01P C01U C01D 2.3(12)
C01S C01Q C01Y C01I 1.0(12)
C01U C01P C01R C015 -0.9(12)
C01V C00Q C00W C009 176.8(7)
C01X C009 C00L C01C -178.7(7)
C01X C009 C00W C00Q 179.9(7)
C01Y C01Q C01S C01L -1.8(12)
C020 C021 C022 C024 2.8(13)
C020 C023 C02B C024 0.7(14)
C021 C020 C023 C02B 0.5(14)
C021 C022 C024 C02B -1.5(14)
C022 C024 C02B C023 -0.2(14)
C023 C020 C021 C022 -2.3(13)
C025 C028 C029 C02C -52.4(11)
C027 C01B C02A C02C -66.0(10)
C027 C01B C02D C02E 52.6(11)
C027 C028 C029 C02C 61.2(11)
C028 C025 C02E C026 -59.0(12)
C028 C025 C02E C02D 56.3(12)
C028 C029 C02C C026 50.5(12)
C028 C029 C02C C02A -66.4(9)
C02A C01B C027 C028 56.3(10)
C02A C01B C02D C02E -60.7(11)
C02C C026 C02E C025 55.2(12)
C02C C026 C02E C02D -67.4(11)
C02D C01B C027 C028 -60.1(11)
C02D C01B C02A C02C 47.7(11)
C02E C025 C028 C027 -58.6(11)
C02E C025 C028 C029 57.5(11)
C02E C026 C02C C029 -50.8(12)
C02E C026 C02C C02A 60.7(11)
C02F C020 C021 C022 -179.9(8)
C02F C020 C023 C02B 178.1(8)
